data_4312519
loop_
_publ_author_name
'Magdalena M. Makowska-Grzyska'
'Ewa Szajna'
'Crystal Shipley'
'Atta M. Arif'
'Michael H. Mitchell'
'Jason A. Halfen'
'Lisa M. Berreau'

_publ_section_title
;
 First Row Divalent Transition Metal Complexes of Aryl-Appended
 Tris((pyridyl)methyl)amine Ligands: Syntheses, Structures,
 Electrochemistry, and Hydroxamate Binding Properties
;
_journal_name_full 'Inorganic Chemistry'
_journal_page_first 7472
_journal_page_last 7488
_journal_paper_doi 10.1021/ic034810y
_journal_volume 42
_journal_year 2003
_chemical_formula_sum 'C41 H44.5 Cl2 N7.5 O8 Zn'
_chemical_formula_weight 906.61
_chemical_name_systematic
;
 ?
;
_space_group_IT_number 2
_symmetry_cell_setting triclinic
_symmetry_space_group_name_Hall '-P 1'
_symmetry_space_group_name_H-M 'P -1'
_atom_sites_solution_hydrogens geom
_atom_sites_solution_primary direct
_atom_sites_solution_secondary difmap
_audit_creation_method SHELXL-97
_cell_angle_alpha 90.7240(5)
_cell_angle_beta 90.3750(5)
_cell_angle_gamma 106.4669(7)
_cell_formula_units_Z 4
_cell_length_a 11.18630(10)
_cell_length_b 18.4130(2)
_cell_length_c 21.6868(4)
_cell_measurement_reflns_used 7795
_cell_measurement_temperature 150(1)
_cell_measurement_theta_max 27.885
_cell_measurement_theta_min 1.018
_cell_volume 4283.11(10)
_computing_cell_refinement DENZO-SMN
_computing_data_collection 'Nonius COLLECT'
_computing_data_reduction DENZO-SMN
_computing_molecular_graphics 'WinGX, Ortep3'
_computing_structure_refinement 'SHELXL-97 (Sheldrick, 1997)'
_computing_structure_solution SIR97
_diffrn_ambient_temperature 150(1)
_diffrn_measured_fraction_theta_full 0.965
_diffrn_measured_fraction_theta_max 0.965
_diffrn_measurement_device_type 'Nonius KappaCCD Diffractometer'
_diffrn_measurement_method 'Phi plus Omega scan'
_diffrn_radiation_monochromator graphite
_diffrn_radiation_source 'fine-focus sealed tube'
_diffrn_radiation_type MoK\a
_diffrn_radiation_wavelength 0.71073
_diffrn_reflns_av_R_equivalents 0.0430
_diffrn_reflns_av_sigmaI/netI 0.0836
_diffrn_reflns_limit_h_max 14
_diffrn_reflns_limit_h_min -14
_diffrn_reflns_limit_k_max 23
_diffrn_reflns_limit_k_min -24
_diffrn_reflns_limit_l_max 28
_diffrn_reflns_limit_l_min -26
_diffrn_reflns_number 29920
_diffrn_reflns_theta_full 27.89
_diffrn_reflns_theta_max 27.89
_diffrn_reflns_theta_min 3.03
_exptl_absorpt_coefficient_mu 0.759
_exptl_absorpt_correction_T_max 0.9280
_exptl_absorpt_correction_T_min 0.8044
_exptl_absorpt_correction_type multi-scan
_exptl_absorpt_process_details 'DENZO-SMN (Otwinowski & Minor, 1997)'
_exptl_crystal_colour colorless
_exptl_crystal_density_diffrn 1.406
_exptl_crystal_density_method 'not measured'
_exptl_crystal_description plate
_exptl_crystal_F_000 1884
_exptl_crystal_size_max 0.30
_exptl_crystal_size_mid 0.15
_exptl_crystal_size_min 0.10
_refine_diff_density_max 1.683
_refine_diff_density_min -0.851
_refine_diff_density_rms 0.085
_refine_ls_extinction_method none
_refine_ls_goodness_of_fit_ref 1.014
_refine_ls_hydrogen_treatment mixed
_refine_ls_matrix_type full
_refine_ls_number_parameters 1121
_refine_ls_number_reflns 19735
_refine_ls_number_restraints 0
_refine_ls_restrained_S_all 1.014
_refine_ls_R_factor_all 0.0953
_refine_ls_R_factor_gt 0.0532
_refine_ls_shift/su_max 0.002
_refine_ls_shift/su_mean 0.000
_refine_ls_structure_factor_coef Fsqd
_refine_ls_weighting_details 'calc w=1/[\s^2^(Fo^2^)+(0.0442P)^2^+4.7203P] where P=(Fo^2^+2Fc^2^)/3'
_refine_ls_weighting_scheme calc
_refine_ls_wR_factor_gt 0.1118
_refine_ls_wR_factor_ref 0.1282
_reflns_number_gt 13438
_reflns_number_total 19735
_reflns_threshold_expression >2sigma(I)
_cod_data_source_file ic034810ysi20030712_122956_06.cif
_cod_data_source_block usu072(6)
_cod_depositor_comments
;
The following automatic conversions were performed:

'_exptl_absorpt_correction_type' value 'Multi-scan' changed to
'multi-scan' according to the built-in table from CIF Core dictionary
named 'cif_core.dic' version 2.4.1 from 2010-06-29.

Automatic conversion script
Id: cif_fix_values 1646 2011-03-28 12:23:43Z adriana 
;
_cod_original_cell_volume 4283.10(10)
_cod_original_formula_sum 'C41 H44.50 Cl2 N7.50 O8 Zn'
_cod_database_code 4312519

loop_
_symmetry_equiv_pos_as_xyz
'x, y, z'
'-x, -y, -z'

loop_
_atom_site_label
_atom_site_type_symbol
_atom_site_fract_x
_atom_site_fract_y
_atom_site_fract_z
_atom_site_U_iso_or_equiv
_atom_site_adp_type
_atom_site_occupancy
_atom_site_symmetry_multiplicity
_atom_site_calc_flag
_atom_site_refinement_flags
_atom_site_disorder_assembly
_atom_site_disorder_group
Zn1 Zn -0.20041(3) 0.638506(17) 0.221850(15) 0.01798(8) Uani 1 1 d . . .
Zn2 Zn -0.22117(3) 0.872137(18) 0.770897(15) 0.01913(8) Uani 1 1 d . . .
Cl1 Cl 0.05124(9) 0.70853(5) 0.59596(4) 0.0442(2) Uani 1 1 d . . .
Cl1A Cl 0.20109(7) 0.93181(5) 0.96753(4) 0.03152(18) Uani 1 1 d . . .
Cl2 Cl -0.31735(8) 0.84629(4) 0.40182(4) 0.03494(19) Uani 1 1 d . . .
Cl2A Cl -0.48364(7) 0.64315(4) 0.93171(4) 0.03252(18) Uani 1 1 d . . .
O1 O 0.0734(5) 0.6480(3) 0.5604(4) 0.124(3) Uani 0.829(5) 1 d P A 1
O1A O 0.2328(3) 0.97848(17) 0.91575(14) 0.0595(8) Uani 1 1 d . A .
O2 O 0.1274(5) 0.7269(4) 0.6495(2) 0.110(2) Uani 0.829(5) 1 d P A 1
O2A O 0.3109(2) 0.93402(17) 1.00221(12) 0.0519(7) Uani 1 1 d . A .
O3 O -0.0798(4) 0.6883(4) 0.6105(2) 0.0986(18) Uani 0.829(5) 1 d P A 1
O3A O 0.1119(3) 0.9480(2) 1.00725(15) 0.0515(11) Uani 0.829(5) 1 d P A 1
O4 O 0.0745(6) 0.7705(3) 0.5592(3) 0.117(2) Uani 0.829(5) 1 d P A 1
O4A O 0.1477(4) 0.8551(2) 0.94381(19) 0.0548(11) Uani 0.829(5) 1 d P A 1
O5 O -0.3488(3) 0.76752(14) 0.41427(14) 0.0555(8) Uani 1 1 d . A .
O5A O -0.5140(2) 0.71119(14) 0.91513(14) 0.0499(7) Uani 1 1 d . . .
O6 O -0.3750(3) 0.88367(17) 0.44518(13) 0.0587(8) Uani 1 1 d . A .
O6A O -0.3698(2) 0.66195(15) 0.96687(12) 0.0474(7) Uani 1 1 d . . .
O7 O -0.1826(3) 0.8762(2) 0.4124(2) 0.0559(11) Uani 0.829(5) 1 d P A 1
O7A O -0.5824(2) 0.59614(16) 0.96729(14) 0.0572(8) Uani 1 1 d . . .
O8 O -0.3441(6) 0.8620(3) 0.34102(17) 0.0799(16) Uani 0.829(5) 1 d P A 1
O8A O -0.4687(3) 0.60274(17) 0.87644(13) 0.0567(8) Uani 1 1 d . . .
O1' O 0.0828(15) 0.6882(9) 0.5372(7) 0.035(4) Uiso 0.171(5) 1 d P A 2
O2' O 0.0635(18) 0.6632(11) 0.6398(9) 0.054(5) Uiso 0.171(5) 1 d P A 2
O3' O -0.0325(17) 0.7505(11) 0.5998(8) 0.050(5) Uiso 0.171(5) 1 d P A 2
O4' O 0.174(2) 0.7812(13) 0.5970(12) 0.088(7) Uiso 0.171(5) 1 d P A 2
O3A' O 0.156(2) 1.0009(14) 0.9881(11) 0.077(7) Uiso 0.171(5) 1 d P A 2
O4A' O 0.110(3) 0.8681(17) 0.9606(14) 0.082(9) Uiso 0.171(5) 1 d P A 2
O7' O -0.210(3) 0.8731(15) 0.3716(14) 0.091(8) Uiso 0.171(5) 1 d P A 2
O8' O -0.4254(17) 0.8354(10) 0.3491(8) 0.045(5) Uiso 0.171(5) 1 d P A 2
N1 N -0.3672(2) 0.66746(13) 0.21244(12) 0.0240(5) Uani 1 1 d . . .
N1A N -0.1451(2) 0.78714(14) 0.79815(11) 0.0239(5) Uani 1 1 d . . .
N2 N -0.2456(2) 0.61196(13) 0.12486(11) 0.0210(5) Uani 1 1 d . . .
N2A N -0.1993(2) 0.89488(13) 0.86874(11) 0.0218(5) Uani 1 1 d . . .
N3 N -0.0389(2) 0.70374(12) 0.17725(10) 0.0182(5) Uani 1 1 d . . .
N3A N -0.1133(2) 0.98875(13) 0.77448(11) 0.0215(5) Uani 1 1 d . . .
N4 N -0.2285(2) 0.52275(13) 0.22145(11) 0.0208(5) Uani 1 1 d . . .
N4A N -0.4058(2) 0.85095(13) 0.79717(11) 0.0206(5) Uani 1 1 d . . .
N5 N -0.1562(2) 0.68378(14) 0.30985(12) 0.0247(5) Uani 1 1 d . . .
N5A N -0.2129(2) 0.85205(14) 0.67758(12) 0.0250(6) Uani 1 1 d . . .
N6 N 0.1182(4) 0.5558(3) 1.1264(2) 0.0810(14) Uani 1 1 d . . .
N7 N 0.0248(4) 0.6248(2) 0.98705(17) 0.0583(9) Uani 1 1 d . . .
N8 N 0.3227(4) 1.1816(2) 0.8943(2) 0.0751(13) Uani 1 1 d . . .
N9 N 0.5847(3) 1.0716(2) 0.8224(2) 0.0624(10) Uani 1 1 d . . .
N10 N 0.1096(4) 0.8988(3) 0.7658(2) 0.0784(12) Uani 1 1 d . . .
C1 C -0.4114(3) 0.70926(18) 0.25315(16) 0.0309(7) Uani 1 1 d . . .
H1 H -0.3637 0.7291 0.2891 0.037 Uiso 1 1 calc R . .
C1A C -0.0937(3) 0.74524(18) 0.76107(15) 0.0290(7) Uani 1 1 d . . .
H1A H -0.0915 0.7540 0.7180 0.035 Uiso 1 1 calc R . .
C2 C -0.5250(3) 0.7238(2) 0.24373(19) 0.0426(9) Uani 1 1 d . . .
H2 H -0.5549 0.7533 0.2729 0.051 Uiso 1 1 calc R . .
C2A C -0.0444(3) 0.69023(19) 0.78328(16) 0.0350(8) Uani 1 1 d . . .
H2A H -0.0097 0.6610 0.7560 0.042 Uiso 1 1 calc R . .
C3 C -0.5935(3) 0.6953(2) 0.1920(2) 0.0455(10) Uani 1 1 d . . .
H3 H -0.6722 0.7040 0.1852 0.055 Uiso 1 1 calc R . .
C3A C -0.0464(3) 0.6784(2) 0.84587(16) 0.0364(8) Uani 1 1 d . . .
H3A H -0.0122 0.6410 0.8624 0.044 Uiso 1 1 calc R . .
C4 C -0.5473(3) 0.65356(19) 0.14934(18) 0.0369(8) Uani 1 1 d . . .
H4 H -0.5927 0.6347 0.1126 0.044 Uiso 1 1 calc R . .
C4A C -0.0981(3) 0.72109(19) 0.88451(16) 0.0325(7) Uani 1 1 d . . .
H4A H -0.0995 0.7136 0.9278 0.039 Uiso 1 1 calc R . .
C5 C -0.4336(3) 0.63991(17) 0.16135(15) 0.0253(7) Uani 1 1 d . . .
C5A C -0.1478(3) 0.77483(17) 0.85949(14) 0.0241(6) Uani 1 1 d . . .
C6 C -0.3820(3) 0.59095(17) 0.11881(15) 0.0261(7) Uani 1 1 d . . .
H6A H -0.4176 0.5370 0.1293 0.031 Uiso 1 1 calc R . .
H6B H -0.4057 0.5977 0.0756 0.031 Uiso 1 1 calc R . .
C6A C -0.2109(3) 0.82187(17) 0.89825(14) 0.0267(7) Uani 1 1 d . . .
H6A1 H -0.3001 0.7943 0.9030 0.032 Uiso 1 1 calc R . .
H6A2 H -0.1719 0.8306 0.9398 0.032 Uiso 1 1 calc R . .
C7 C -0.1861(3) 0.68056(17) 0.09047(14) 0.0247(6) Uani 1 1 d . . .
H7A H -0.2426 0.7133 0.0890 0.030 Uiso 1 1 calc R . .
H7B H -0.1715 0.6664 0.0476 0.030 Uiso 1 1 calc R . .
C7A C -0.0738(3) 0.94722(17) 0.87751(14) 0.0257(7) Uani 1 1 d . . .
H7A1 H -0.0117 0.9181 0.8781 0.031 Uiso 1 1 calc R . .
H7A2 H -0.0691 0.9740 0.9177 0.031 Uiso 1 1 calc R . .
C8 C -0.0635(3) 0.72421(16) 0.11987(13) 0.0207(6) Uani 1 1 d . . .
C8A C -0.0433(3) 1.00415(16) 0.82662(14) 0.0234(6) Uani 1 1 d . . .
C9 C 0.0177(3) 0.78299(17) 0.08914(14) 0.0267(7) Uani 1 1 d . . .
H9 H -0.0017 0.7956 0.0487 0.032 Uiso 1 1 calc R . .
C9A C 0.0581(3) 1.06864(17) 0.83331(16) 0.0294(7) Uani 1 1 d . . .
H9A H 0.1043 1.0790 0.8709 0.035 Uiso 1 1 calc R . .
C10 C 0.1277(3) 0.82323(17) 0.11798(15) 0.0280(7) Uani 1 1 d . . .
H10 H 0.1825 0.8657 0.0987 0.034 Uiso 1 1 calc R . .
C10A C 0.0895(3) 1.11663(17) 0.78461(17) 0.0342(8) Uani 1 1 d . . .
H10A H 0.1612 1.1592 0.7871 0.041 Uiso 1 1 calc R . .
C11 C 0.1564(3) 0.80049(17) 0.17545(14) 0.0260(7) Uani 1 1 d . . .
H11 H 0.2327 0.8265 0.1954 0.031 Uiso 1 1 calc R . .
C11A C 0.0166(3) 1.10287(17) 0.73181(16) 0.0304(7) Uani 1 1 d . . .
H11A H 0.0363 1.1367 0.6983 0.036 Uiso 1 1 calc R . .
C12 C 0.0735(3) 0.73956(15) 0.20399(13) 0.0199(6) Uani 1 1 d . . .
C12A C -0.0860(3) 1.03917(16) 0.72805(15) 0.0242(6) Uani 1 1 d . . .
C13 C 0.1095(3) 0.70911(16) 0.26159(13) 0.0208(6) Uani 1 1 d . . .
C13A C -0.1709(3) 1.02653(16) 0.67381(15) 0.0251(6) Uani 1 1 d . . .
C14 C 0.1727(3) 0.75776(17) 0.30863(14) 0.0238(6) Uani 1 1 d . . .
H14 H 0.1896 0.8109 0.3040 0.029 Uiso 1 1 calc R . .
C14A C -0.1222(3) 1.04086(17) 0.61459(15) 0.0299(7) Uani 1 1 d . . .
H14A H -0.0344 1.0579 0.6094 0.036 Uiso 1 1 calc R . .
C15 C 0.2113(3) 0.72965(18) 0.36204(15) 0.0286(7) Uani 1 1 d . . .
C15A C -0.2002(4) 1.03061(18) 0.56314(16) 0.0361(8) Uani 1 1 d . . .
C16 C 0.1865(3) 0.65143(19) 0.36685(15) 0.0310(7) Uani 1 1 d . . .
H16 H 0.2124 0.6315 0.4032 0.037 Uiso 1 1 calc R . .
C16A C -0.3283(3) 1.00597(18) 0.57189(16) 0.0353(8) Uani 1 1 d . . .
H16A H -0.3821 0.9979 0.5369 0.042 Uiso 1 1 calc R . .
C17 C 0.1255(3) 0.60136(17) 0.32064(15) 0.0271(7) Uani 1 1 d . . .
C17A C -0.3800(3) 0.99283(17) 0.62996(16) 0.0309(7) Uani 1 1 d . . .
C18 C 0.0867(3) 0.63121(17) 0.26790(14) 0.0237(6) Uani 1 1 d . . .
H18 H 0.0441 0.5980 0.2359 0.028 Uiso 1 1 calc R . .
C18A C -0.3003(3) 1.00304(16) 0.68104(15) 0.0262(7) Uani 1 1 d . . .
H18A H -0.3342 0.9939 0.7212 0.031 Uiso 1 1 calc R . .
C19 C 0.2793(4) 0.7823(2) 0.41259(17) 0.0446(9) Uani 1 1 d . . .
H19A H 0.2350 0.7689 0.4515 0.067 Uiso 1 1 calc R . .
H19B H 0.2832 0.8346 0.4023 0.067 Uiso 1 1 calc R . .
H19C H 0.3641 0.7776 0.4169 0.067 Uiso 1 1 calc R . .
C19A C -0.1464(4) 1.0480(2) 0.49957(18) 0.0513(10) Uani 1 1 d . . .
H19D H -0.1819 1.0046 0.4719 0.077 Uiso 1 1 calc R . .
H19E H -0.0557 1.0579 0.5017 0.077 Uiso 1 1 calc R . .
H19F H -0.1669 1.0927 0.4838 0.077 Uiso 1 1 calc R . .
C20 C 0.1074(3) 0.51731(19) 0.32527(19) 0.0416(9) Uani 1 1 d . . .
H20A H 0.0351 0.4900 0.3002 0.062 Uiso 1 1 calc R . .
H20B H 0.0934 0.5022 0.3684 0.062 Uiso 1 1 calc R . .
H20C H 0.1820 0.5051 0.3103 0.062 Uiso 1 1 calc R . .
C20A C -0.5194(3) 0.9709(2) 0.63786(19) 0.0412(9) Uani 1 1 d . . .
H20D H -0.5485 1.0163 0.6358 0.062 Uiso 1 1 calc R . .
H20E H -0.5408 0.9470 0.6780 0.062 Uiso 1 1 calc R . .
H20F H -0.5596 0.9352 0.6049 0.062 Uiso 1 1 calc R . .
C21 C -0.1931(3) 0.54888(16) 0.11149(13) 0.0234(6) Uani 1 1 d . . .
H21A H -0.1029 0.5691 0.1033 0.028 Uiso 1 1 calc R . .
H21B H -0.2339 0.5211 0.0741 0.028 Uiso 1 1 calc R . .
C21A C -0.3004(3) 0.92802(17) 0.88474(14) 0.0251(6) Uani 1 1 d . . .
H21C H -0.2745 0.9827 0.8754 0.030 Uiso 1 1 calc R . .
H21D H -0.3167 0.9227 0.9295 0.030 Uiso 1 1 calc R . .
C22 C -0.2119(3) 0.49533(16) 0.16468(14) 0.0220(6) Uani 1 1 d . . .
C22A C -0.4187(3) 0.88940(16) 0.84905(14) 0.0216(6) Uani 1 1 d . . .
C23 C -0.2105(3) 0.42107(17) 0.15571(16) 0.0304(7) Uani 1 1 d . . .
H23 H -0.2007 0.4026 0.1155 0.037 Uiso 1 1 calc R . .
C23A C -0.5339(3) 0.89557(17) 0.86764(15) 0.0276(7) Uani 1 1 d . . .
H23A H -0.5418 0.9208 0.9052 0.033 Uiso 1 1 calc R . .
C24 C -0.2236(3) 0.37429(18) 0.20583(18) 0.0359(8) Uani 1 1 d . . .
H24 H -0.2196 0.3237 0.2007 0.043 Uiso 1 1 calc R . .
C24A C -0.6368(3) 0.86440(17) 0.83049(15) 0.0293(7) Uani 1 1 d . . .
H24A H -0.7155 0.8709 0.8409 0.035 Uiso 1 1 calc R . .
C25 C -0.2426(3) 0.40134(17) 0.26352(16) 0.0310(7) Uani 1 1 d . . .
H25 H -0.2526 0.3694 0.2983 0.037 Uiso 1 1 calc R . .
C25A C -0.6250(3) 0.82371(17) 0.77811(14) 0.0250(6) Uani 1 1 d . . .
H25A H -0.6953 0.8020 0.7523 0.030 Uiso 1 1 calc R . .
C26 C -0.2470(3) 0.47548(16) 0.27036(14) 0.0238(6) Uani 1 1 d . . .
C26A C -0.5090(3) 0.81482(15) 0.76350(13) 0.0210(6) Uani 1 1 d . . .
C27 C -0.2801(3) 0.50413(16) 0.33018(14) 0.0250(6) Uani 1 1 d . . .
C27A C -0.4934(3) 0.76200(16) 0.71389(14) 0.0217(6) Uani 1 1 d . . .
C28 C -0.3775(3) 0.53754(16) 0.33243(15) 0.0261(7) Uani 1 1 d . . .
H28 H -0.4183 0.5445 0.2953 0.031 Uiso 1 1 calc R . .
C28A C -0.4293(3) 0.70922(16) 0.72792(15) 0.0245(6) Uani 1 1 d . . .
H28A H -0.3958 0.7086 0.7682 0.029 Uiso 1 1 calc R . .
C29 C -0.4153(3) 0.56077(18) 0.38838(16) 0.0331(8) Uani 1 1 d . . .
C29A C -0.4140(3) 0.65766(17) 0.68347(16) 0.0310(7) Uani 1 1 d . . .
C30 C -0.3509(3) 0.5513(2) 0.44178(17) 0.0414(9) Uani 1 1 d . . .
H30 H -0.3748 0.5679 0.4802 0.050 Uiso 1 1 calc R . .
C30A C -0.4657(3) 0.65971(19) 0.62506(16) 0.0357(8) Uani 1 1 d . . .
H30A H -0.4550 0.6251 0.5942 0.043 Uiso 1 1 calc R . .
C31 C -0.2534(3) 0.5188(2) 0.44064(16) 0.0412(9) Uani 1 1 d . . .
C31A C -0.5319(3) 0.7104(2) 0.61048(15) 0.0349(8) Uani 1 1 d . . .
C32 C -0.2198(3) 0.49375(19) 0.38436(16) 0.0338(8) Uani 1 1 d . . .
H32 H -0.1554 0.4695 0.3828 0.041 Uiso 1 1 calc R . .
C32A C -0.5463(3) 0.76149(17) 0.65568(14) 0.0266(7) Uani 1 1 d . . .
H32A H -0.5926 0.7962 0.6467 0.032 Uiso 1 1 calc R . .
C33 C -0.5242(3) 0.5939(2) 0.39128(19) 0.0439(9) Uani 1 1 d . . .
H33A H -0.4934 0.6486 0.3991 0.066 Uiso 1 1 calc R . .
H33B H -0.5797 0.5701 0.4246 0.066 Uiso 1 1 calc R . .
H33C H -0.5700 0.5844 0.3520 0.066 Uiso 1 1 calc R . .
C33A C -0.3418(3) 0.6020(2) 0.6980(2) 0.0456(10) Uani 1 1 d . . .
H33D H -0.3773 0.5548 0.6745 0.068 Uiso 1 1 calc R . .
H33E H -0.3469 0.5913 0.7422 0.068 Uiso 1 1 calc R . .
H33F H -0.2544 0.6236 0.6866 0.068 Uiso 1 1 calc R . .
C34 C -0.1845(4) 0.5101(3) 0.4990(2) 0.0636(13) Uani 1 1 d . . .
H34A H -0.1078 0.5520 0.5029 0.095 Uiso 1 1 calc R . .
H34B H -0.1635 0.4619 0.4974 0.095 Uiso 1 1 calc R . .
H34C H -0.2375 0.5107 0.5347 0.095 Uiso 1 1 calc R . .
C34A C -0.5882(4) 0.7110(3) 0.54699(17) 0.0532(11) Uani 1 1 d . . .
H34D H -0.6683 0.7224 0.5506 0.080 Uiso 1 1 calc R . .
H34E H -0.6011 0.6613 0.5271 0.080 Uiso 1 1 calc R . .
H34F H -0.5315 0.7498 0.5221 0.080 Uiso 1 1 calc R . .
C35 C -0.1265(3) 0.70086(17) 0.35924(15) 0.0263(7) Uani 1 1 d . . .
C35A C -0.2158(3) 0.83871(17) 0.62640(15) 0.0255(6) Uani 1 1 d . . .
C36 C -0.0871(3) 0.7225(2) 0.42263(15) 0.0382(8) Uani 1 1 d . . .
H36A H -0.0471 0.6861 0.4396 0.057 Uiso 1 1 calc R . .
H36B H -0.1600 0.7227 0.4474 0.057 Uiso 1 1 calc R . .
H36C H -0.0278 0.7732 0.4235 0.057 Uiso 1 1 calc R . .
C36A C -0.2194(4) 0.8221(2) 0.56088(15) 0.0444(9) Uani 1 1 d . . .
H36D H -0.2930 0.8323 0.5423 0.067 Uiso 1 1 calc R . .
H36E H -0.2236 0.7687 0.5543 0.067 Uiso 1 1 calc R . .
H36F H -0.1439 0.8541 0.5417 0.067 Uiso 1 1 calc R . .
C37 C 0.1758(4) 0.5219(2) 1.10362(18) 0.0460(9) Uani 1 1 d . . .
C38 C 0.2502(4) 0.4790(2) 1.0745(2) 0.0522(10) Uani 1 1 d . . .
H38A H 0.3113 0.5122 1.0475 0.078 Uiso 1 1 calc R . .
H38B H 0.1959 0.4373 1.0500 0.078 Uiso 1 1 calc R . .
H38C H 0.2938 0.4585 1.1062 0.078 Uiso 1 1 calc R . .
C39 C 0.1197(5) 0.6634(3) 0.99632(19) 0.0522(11) Uani 1 1 d . . .
C40 C 0.2443(4) 0.7160(3) 1.0082(3) 0.0784(16) Uani 1 1 d . . .
H40A H 0.2498 0.7647 0.9889 0.118 Uiso 1 1 calc R . .
H40B H 0.3079 0.6947 0.9909 0.118 Uiso 1 1 calc R . .
H40C H 0.2581 0.7237 1.0528 0.118 Uiso 1 1 calc R . .
C41 C 0.3905(4) 1.1623(2) 0.9252(2) 0.0452(9) Uani 1 1 d . . .
C42 C 0.4760(4) 1.1365(3) 0.9620(2) 0.0540(11) Uani 1 1 d . . .
H42A H 0.4399 1.0827 0.9711 0.081 Uiso 1 1 calc R . .
H42B H 0.4928 1.1658 1.0008 0.081 Uiso 1 1 calc R . .
H42C H 0.5541 1.1432 0.9396 0.081 Uiso 1 1 calc R . .
C43 C 0.4861(4) 1.0646(2) 0.80506(19) 0.0417(9) Uani 1 1 d . . .
C44 C 0.3597(4) 1.0529(3) 0.7838(2) 0.0570(11) Uani 1 1 d . . .
H44A H 0.3224 0.9991 0.7739 0.085 Uiso 1 1 calc R . .
H44B H 0.3594 1.0829 0.7469 0.085 Uiso 1 1 calc R . .
H44C H 0.3113 1.0686 0.8162 0.085 Uiso 1 1 calc R . .
C45 C 0.1223(4) 0.9100(3) 0.7129(2) 0.0678(14) Uani 1 1 d . . .
C46 C 0.1306(4) 0.9328(3) 0.6557(2) 0.0656(13) Uani 1 1 d . . .
H46A H 0.0474 0.9306 0.6398 0.098 Uiso 1 1 calc R . .
H46B H 0.1662 0.8997 0.6304 0.098 Uiso 1 1 calc R . .
H46C H 0.1845 0.9849 0.6539 0.098 Uiso 1 1 calc R . .

loop_
_atom_site_aniso_label
_atom_site_aniso_U_11
_atom_site_aniso_U_22
_atom_site_aniso_U_33
_atom_site_aniso_U_23
_atom_site_aniso_U_13
_atom_site_aniso_U_12
Zn1 0.01819(17) 0.01753(16) 0.01839(17) -0.00037(12) 0.00064(13) 0.00535(13)
Zn2 0.01721(17) 0.02081(17) 0.01889(18) -0.00234(13) 0.00134(13) 0.00469(13)
Cl1 0.0540(6) 0.0436(5) 0.0423(5) 0.0078(4) 0.0090(4) 0.0252(5)
Cl1A 0.0295(4) 0.0445(5) 0.0222(4) -0.0011(3) 0.0012(3) 0.0132(4)
Cl2 0.0476(5) 0.0296(4) 0.0276(4) 0.0012(3) 0.0020(4) 0.0109(4)
Cl2A 0.0263(4) 0.0303(4) 0.0382(5) 0.0049(3) -0.0011(3) 0.0033(3)
O1 0.078(3) 0.065(3) 0.228(7) -0.065(4) 0.027(4) 0.019(3)
O1A 0.0552(18) 0.0627(18) 0.0587(19) 0.0328(15) 0.0000(15) 0.0123(15)
O2 0.082(3) 0.203(7) 0.058(3) 0.000(3) -0.029(3) 0.059(4)
O2A 0.0342(14) 0.084(2) 0.0424(16) 0.0111(14) -0.0069(12) 0.0253(14)
O3 0.053(3) 0.145(5) 0.106(4) -0.004(3) 0.024(3) 0.040(3)
O3A 0.044(2) 0.090(3) 0.0352(18) -0.0064(18) 0.0094(15) 0.043(2)
O4 0.180(6) 0.062(3) 0.097(4) 0.040(3) -0.002(4) 0.014(3)
O4A 0.070(3) 0.0330(18) 0.052(2) -0.0097(16) 0.014(2) 0.0006(18)
O5 0.0560(18) 0.0284(13) 0.079(2) 0.0096(13) -0.0018(16) 0.0071(13)
O5A 0.0439(16) 0.0349(14) 0.074(2) 0.0107(13) -0.0021(14) 0.0161(12)
O6 0.0638(19) 0.0692(19) 0.0527(18) -0.0184(15) -0.0012(15) 0.0352(16)
O6A 0.0349(14) 0.0551(16) 0.0463(16) 0.0020(13) -0.0143(12) 0.0035(12)
O7 0.0310(18) 0.056(2) 0.071(3) 0.0032(19) 0.0149(18) -0.0046(16)
O7A 0.0390(15) 0.0534(17) 0.069(2) 0.0235(15) 0.0096(14) -0.0049(13)
O8 0.145(5) 0.070(3) 0.031(2) 0.0029(19) -0.024(3) 0.040(3)
O8A 0.068(2) 0.0618(18) 0.0458(17) -0.0128(14) -0.0076(15) 0.0282(16)
N1 0.0224(13) 0.0222(12) 0.0289(14) 0.0028(10) 0.0024(11) 0.0086(11)
N1A 0.0209(13) 0.0288(13) 0.0233(14) -0.0038(10) -0.0014(10) 0.0096(11)
N2 0.0193(12) 0.0205(12) 0.0230(13) -0.0006(10) -0.0028(10) 0.0056(10)
N2A 0.0205(12) 0.0249(13) 0.0199(13) -0.0024(10) 0.0009(10) 0.0063(11)
N3 0.0200(12) 0.0179(11) 0.0175(12) 0.0003(9) 0.0006(10) 0.0064(10)
N3A 0.0176(12) 0.0202(12) 0.0269(14) -0.0025(10) 0.0017(10) 0.0059(10)
N4 0.0170(12) 0.0186(12) 0.0265(14) 0.0001(10) 0.0016(10) 0.0047(10)
N4A 0.0186(12) 0.0196(12) 0.0233(13) 0.0012(10) 0.0020(10) 0.0045(10)
N5 0.0207(13) 0.0259(13) 0.0246(15) -0.0025(11) 0.0042(11) 0.0022(11)
N5A 0.0263(14) 0.0221(13) 0.0262(15) -0.0005(11) 0.0023(11) 0.0060(11)
N6 0.057(3) 0.122(4) 0.076(3) -0.039(3) -0.013(2) 0.047(3)
N7 0.052(2) 0.069(3) 0.051(2) -0.0001(19) -0.0021(19) 0.012(2)
N8 0.070(3) 0.039(2) 0.119(4) -0.016(2) -0.041(3) 0.023(2)
N9 0.033(2) 0.044(2) 0.103(3) 0.007(2) 0.008(2) -0.0001(16)
N10 0.064(3) 0.083(3) 0.084(3) -0.007(3) -0.001(2) 0.014(2)
C1 0.0319(18) 0.0284(16) 0.0349(19) -0.0020(14) 0.0051(15) 0.0125(14)
C1A 0.0279(17) 0.0386(18) 0.0249(17) -0.0041(14) -0.0010(13) 0.0166(15)
C2 0.036(2) 0.045(2) 0.055(2) -0.0009(18) 0.0127(18) 0.0237(18)
C2A 0.0364(19) 0.0381(19) 0.037(2) -0.0056(15) 0.0005(15) 0.0219(16)
C3 0.0269(19) 0.048(2) 0.068(3) -0.002(2) -0.0015(18) 0.0209(17)
C3A 0.039(2) 0.0363(18) 0.040(2) 0.0069(15) 0.0019(16) 0.0206(16)
C4 0.0217(17) 0.0350(18) 0.054(2) -0.0019(16) -0.0067(16) 0.0085(15)
C4A 0.0334(18) 0.0371(18) 0.0298(18) 0.0068(14) 0.0017(14) 0.0142(15)
C5 0.0205(15) 0.0228(15) 0.0328(18) 0.0018(13) -0.0007(13) 0.0064(13)
C5A 0.0201(15) 0.0249(15) 0.0263(17) 0.0000(12) 0.0008(12) 0.0048(13)
C6 0.0210(15) 0.0270(16) 0.0292(17) -0.0016(13) -0.0053(13) 0.0052(13)
C6A 0.0275(16) 0.0325(17) 0.0205(16) 0.0017(13) 0.0034(13) 0.0091(14)
C7 0.0262(16) 0.0279(16) 0.0197(15) 0.0021(12) -0.0019(12) 0.0070(13)
C7A 0.0229(15) 0.0277(16) 0.0247(16) -0.0080(13) -0.0042(13) 0.0049(13)
C8 0.0241(15) 0.0214(14) 0.0180(15) -0.0007(11) 0.0007(12) 0.0090(12)
C8A 0.0189(15) 0.0203(14) 0.0322(17) -0.0078(12) -0.0007(13) 0.0080(12)
C9 0.0307(17) 0.0301(16) 0.0198(16) 0.0049(13) 0.0039(13) 0.0088(14)
C9A 0.0220(16) 0.0220(15) 0.043(2) -0.0097(14) -0.0059(14) 0.0056(13)
C10 0.0289(17) 0.0243(15) 0.0286(17) 0.0041(13) 0.0069(14) 0.0036(13)
C10A 0.0239(17) 0.0192(15) 0.057(2) -0.0025(15) -0.0012(16) 0.0032(13)
C11 0.0222(15) 0.0250(15) 0.0303(17) 0.0037(13) 0.0039(13) 0.0057(13)
C11A 0.0244(16) 0.0226(15) 0.044(2) 0.0049(14) 0.0038(15) 0.0057(13)
C12 0.0192(14) 0.0201(14) 0.0206(15) -0.0009(11) 0.0011(11) 0.0059(12)
C12A 0.0200(15) 0.0207(14) 0.0336(18) -0.0001(12) 0.0042(13) 0.0084(12)
C13 0.0149(14) 0.0262(15) 0.0226(15) 0.0016(12) 0.0021(11) 0.0077(12)
C13A 0.0246(16) 0.0182(14) 0.0335(18) 0.0044(12) 0.0033(13) 0.0076(13)
C14 0.0201(15) 0.0244(15) 0.0280(17) 0.0002(12) 0.0005(12) 0.0079(13)
C14A 0.0316(17) 0.0223(15) 0.0365(19) 0.0065(13) 0.0063(15) 0.0082(14)
C15 0.0245(16) 0.0347(17) 0.0285(17) 0.0002(14) -0.0036(13) 0.0114(14)
C15A 0.051(2) 0.0265(16) 0.0325(19) 0.0067(14) 0.0069(16) 0.0124(16)
C16 0.0308(18) 0.0377(18) 0.0286(18) 0.0063(14) -0.0041(14) 0.0161(15)
C16A 0.044(2) 0.0278(17) 0.0336(19) 0.0044(14) -0.0056(16) 0.0091(16)
C17 0.0210(15) 0.0269(16) 0.0362(18) 0.0059(13) 0.0010(13) 0.0114(13)
C17A 0.0305(17) 0.0228(15) 0.042(2) 0.0063(14) -0.0037(15) 0.0108(14)
C18 0.0166(14) 0.0256(15) 0.0286(17) -0.0013(12) 0.0008(12) 0.0057(12)
C18A 0.0270(16) 0.0205(14) 0.0337(18) 0.0042(13) 0.0029(14) 0.0106(13)
C19 0.051(2) 0.045(2) 0.038(2) -0.0053(17) -0.0189(18) 0.0151(19)
C19A 0.068(3) 0.046(2) 0.037(2) 0.0096(18) 0.010(2) 0.011(2)
C20 0.040(2) 0.0294(18) 0.059(2) 0.0078(17) -0.0058(18) 0.0150(16)
C20A 0.0278(18) 0.038(2) 0.059(3) 0.0062(18) -0.0064(17) 0.0123(16)
C21 0.0263(16) 0.0242(15) 0.0208(15) -0.0053(12) 0.0009(12) 0.0093(13)
C21A 0.0251(16) 0.0286(16) 0.0233(16) -0.0064(12) 0.0043(13) 0.0105(13)
C22 0.0138(13) 0.0230(14) 0.0280(16) -0.0023(12) 0.0009(12) 0.0034(12)
C22A 0.0218(15) 0.0200(14) 0.0241(16) 0.0002(12) 0.0026(12) 0.0075(12)
C23 0.0254(16) 0.0238(15) 0.043(2) -0.0073(14) 0.0007(14) 0.0096(14)
C23A 0.0268(17) 0.0296(16) 0.0292(17) 0.0017(13) 0.0062(13) 0.0125(14)
C24 0.0296(18) 0.0193(15) 0.061(2) 0.0016(15) 0.0040(16) 0.0110(14)
C24A 0.0230(16) 0.0299(16) 0.0391(19) 0.0066(14) 0.0086(14) 0.0138(14)
C25 0.0266(17) 0.0208(15) 0.045(2) 0.0097(14) 0.0053(15) 0.0044(13)
C25A 0.0191(15) 0.0250(15) 0.0303(17) 0.0058(13) 0.0002(13) 0.0048(13)
C26 0.0149(14) 0.0231(15) 0.0314(17) 0.0059(13) 0.0007(12) 0.0018(12)
C26A 0.0196(14) 0.0190(14) 0.0238(16) 0.0050(12) -0.0002(12) 0.0042(12)
C27 0.0206(15) 0.0210(14) 0.0299(17) 0.0080(12) 0.0049(13) -0.0003(12)
C27A 0.0170(14) 0.0218(14) 0.0240(16) 0.0015(12) 0.0015(12) 0.0017(12)
C28 0.0221(15) 0.0231(15) 0.0295(17) 0.0042(13) 0.0040(13) 0.0001(13)
C28A 0.0173(14) 0.0217(14) 0.0311(17) -0.0016(12) -0.0028(12) 0.0001(12)
C29 0.0275(17) 0.0288(17) 0.037(2) 0.0005(14) 0.0115(15) -0.0020(14)
C29A 0.0199(16) 0.0253(16) 0.045(2) -0.0051(14) 0.0017(14) 0.0022(13)
C30 0.041(2) 0.045(2) 0.029(2) -0.0028(16) 0.0101(16) -0.0023(17)
C30A 0.0312(18) 0.0345(18) 0.037(2) -0.0151(15) 0.0029(15) 0.0021(15)
C31 0.037(2) 0.049(2) 0.0277(19) 0.0088(16) 0.0012(15) -0.0053(17)
C31A 0.0284(18) 0.043(2) 0.0268(18) -0.0054(15) -0.0008(14) -0.0005(16)
C32 0.0293(17) 0.0380(18) 0.0323(19) 0.0123(15) 0.0024(14) 0.0061(15)
C32A 0.0214(15) 0.0279(16) 0.0283(17) 0.0034(13) -0.0028(13) 0.0031(13)
C33 0.034(2) 0.0374(19) 0.058(3) -0.0078(17) 0.0203(18) 0.0064(16)
C33A 0.036(2) 0.0300(18) 0.073(3) -0.0143(18) -0.0077(19) 0.0128(16)
C34 0.062(3) 0.081(3) 0.039(2) 0.015(2) -0.007(2) 0.006(3)
C34A 0.052(3) 0.073(3) 0.029(2) -0.0081(19) -0.0069(18) 0.010(2)
C35 0.0220(16) 0.0256(15) 0.0320(19) -0.0001(13) 0.0052(13) 0.0075(13)
C35A 0.0253(16) 0.0258(15) 0.0252(18) -0.0001(13) 0.0034(13) 0.0070(13)
C36 0.038(2) 0.052(2) 0.0263(18) -0.0095(16) -0.0046(15) 0.0170(18)
C36A 0.056(2) 0.055(2) 0.0210(18) -0.0020(16) 0.0008(17) 0.014(2)
C37 0.036(2) 0.059(2) 0.043(2) -0.0088(19) -0.0030(17) 0.0139(19)
C38 0.050(2) 0.044(2) 0.059(3) -0.0075(19) 0.013(2) 0.0083(19)
C39 0.064(3) 0.061(3) 0.041(2) -0.006(2) 0.004(2) 0.034(3)
C40 0.050(3) 0.074(3) 0.115(5) -0.030(3) 0.002(3) 0.024(3)
C41 0.040(2) 0.0327(19) 0.063(3) -0.0025(18) -0.0062(19) 0.0103(17)
C42 0.046(2) 0.068(3) 0.051(3) 0.006(2) -0.006(2) 0.020(2)
C43 0.037(2) 0.0320(19) 0.055(2) 0.0050(17) 0.0128(18) 0.0063(17)
C44 0.048(3) 0.072(3) 0.054(3) 0.012(2) 0.003(2) 0.022(2)
C45 0.052(3) 0.090(4) 0.040(3) 0.012(3) -0.008(2) -0.016(3)
C46 0.045(3) 0.057(3) 0.093(4) 0.007(3) -0.001(3) 0.011(2)

loop_
_atom_type_symbol
_atom_type_description
_atom_type_scat_dispersion_real
_atom_type_scat_dispersion_imag
_atom_type_scat_source
C C 0.0033 0.0016 'International Tables Vol C Tables 4.2.6.8 and 6.1.1.4'
H H 0.0000 0.0000 'International Tables Vol C Tables 4.2.6.8 and 6.1.1.4'
N N 0.0061 0.0033 'International Tables Vol C Tables 4.2.6.8 and 6.1.1.4'
O O 0.0106 0.0060 'International Tables Vol C Tables 4.2.6.8 and 6.1.1.4'
Cl Cl 0.1484 0.1585 'International Tables Vol C Tables 4.2.6.8 and 6.1.1.4'
Zn Zn 0.2839 1.4301 'International Tables Vol C Tables 4.2.6.8 and 6.1.1.4'

loop_
_geom_angle_atom_site_label_1
_geom_angle_atom_site_label_2
_geom_angle_atom_site_label_3
_geom_angle
_geom_angle_site_symmetry_1
_geom_angle_site_symmetry_3
_geom_angle_publ_flag
N4 Zn1 N5 110.82(10) . . ?
N4 Zn1 N1 112.24(9) . . ?
N5 Zn1 N1 96.46(10) . . ?
N4 Zn1 N3 116.55(9) . . ?
N5 Zn1 N3 97.68(9) . . ?
N1 Zn1 N3 119.44(9) . . ?
N4 Zn1 N2 79.63(9) . . ?
N5 Zn1 N2 169.53(9) . . ?
N1 Zn1 N2 78.37(9) . . ?
N3 Zn1 N2 77.40(9) . . ?
N5A Zn2 N1A 95.84(10) . . ?
N5A Zn2 N4A 109.71(10) . . ?
N1A Zn2 N4A 112.04(10) . . ?
N5A Zn2 N3A 99.09(10) . . ?
N1A Zn2 N3A 121.00(9) . . ?
N4A Zn2 N3A 115.48(9) . . ?
N5A Zn2 N2A 171.10(10) . . ?
N1A Zn2 N2A 79.15(9) . . ?
N4A Zn2 N2A 79.09(9) . . ?
N3A Zn2 N2A 77.60(9) . . ?
O2' Cl1 O4 160.7(10) . . ?
O2' Cl1 O3' 121.9(11) . . ?
O4 Cl1 O3' 64.1(8) . . ?
O2' Cl1 O1' 114.7(10) . . ?
O4 Cl1 O1' 71.3(7) . . ?
O3' Cl1 O1' 117.8(10) . . ?
O2' Cl1 O2 52.3(8) . . ?
O4 Cl1 O2 109.0(4) . . ?
O3' Cl1 O2 106.2(8) . . ?
O1' Cl1 O2 128.5(7) . . ?
O2' Cl1 O1 79.6(8) . . ?
O4 Cl1 O1 107.6(4) . . ?
O3' Cl1 O1 140.1(8) . . ?
O1' Cl1 O1 36.4(6) . . ?
O2 Cl1 O1 113.1(4) . . ?
O2' Cl1 O3 87.1(9) . . ?
O4 Cl1 O3 106.9(4) . . ?
O3' Cl1 O3 47.8(8) . . ?
O1' Cl1 O3 117.0(7) . . ?
O2 Cl1 O3 112.0(3) . . ?
O1 Cl1 O3 108.0(3) . . ?
O2' Cl1 O4' 108.0(13) . . ?
O4 Cl1 O4' 52.7(9) . . ?
O3' Cl1 O4' 95.2(11) . . ?
O1' Cl1 O4' 89.9(11) . . ?
O2 Cl1 O4' 59.5(9) . . ?
O1 Cl1 O4' 110.3(9) . . ?
O3 Cl1 O4' 140.7(8) . . ?
O4A' Cl1A O1A 117.3(13) . . ?
O4A' Cl1A O3A 80.5(12) . . ?
O1A Cl1A O3A 115.8(2) . . ?
O4A' Cl1A O2A 121.0(13) . . ?
O1A Cl1A O2A 109.71(18) . . ?
O3A Cl1A O2A 109.21(18) . . ?
O4A' Cl1A O4A 26.5(11) . . ?
O1A Cl1A O4A 106.4(2) . . ?
O3A Cl1A O4A 106.9(3) . . ?
O2A Cl1A O4A 108.5(2) . . ?
O4A' Cl1A O3A' 114.0(15) . . ?
O1A Cl1A O3A' 79.1(9) . . ?
O3A Cl1A O3A' 41.1(9) . . ?
O2A Cl1A O3A' 107.8(9) . . ?
O4A Cl1A O3A' 138.5(9) . . ?
O7' Cl2 O8 70.9(12) . . ?
O7' Cl2 O6 129.2(12) . . ?
O8 Cl2 O6 111.6(2) . . ?
O7' Cl2 O5 114.6(11) . . ?
O8 Cl2 O5 113.4(2) . . ?
O6 Cl2 O5 110.15(19) . . ?
O7' Cl2 O7 38.4(12) . . ?
O8 Cl2 O7 108.4(3) . . ?
O6 Cl2 O7 106.4(2) . . ?
O5 Cl2 O7 106.55(19) . . ?
O7' Cl2 O8' 104.6(14) . . ?
O8 Cl2 O8' 34.4(6) . . ?
O6 Cl2 O8' 95.5(6) . . ?
O5 Cl2 O8' 93.2(7) . . ?
O7 Cl2 O8' 142.7(7) . . ?
O7A Cl2A O6A 109.74(17) . . ?
O7A Cl2A O5A 109.74(17) . . ?
O6A Cl2A O5A 109.80(16) . . ?
O7A Cl2A O8A 109.05(19) . . ?
O6A Cl2A O8A 109.43(17) . . ?
O5A Cl2A O8A 109.06(17) . . ?
C5 N1 C1 119.6(3) . . ?
C5 N1 Zn1 114.84(19) . . ?
C1 N1 Zn1 125.6(2) . . ?
C1A N1A C5A 118.8(3) . . ?
C1A N1A Zn2 126.3(2) . . ?
C5A N1A Zn2 114.87(18) . . ?
C7 N2 C6 111.7(2) . . ?
C7 N2 C21 113.3(2) . . ?
C6 N2 C21 113.3(2) . . ?
C7 N2 Zn1 106.82(17) . . ?
C6 N2 Zn1 107.06(18) . . ?
C21 N2 Zn1 103.92(17) . . ?
C6A N2A C7A 111.6(2) . . ?
C6A N2A C21A 113.3(2) . . ?
C7A N2A C21A 113.9(2) . . ?
C6A N2A Zn2 106.61(17) . . ?
C7A N2A Zn2 105.95(18) . . ?
C21A N2A Zn2 104.68(17) . . ?
C8 N3 C12 118.6(2) . . ?
C8 N3 Zn1 112.53(18) . . ?
C12 N3 Zn1 127.04(19) . . ?
C8A N3A C12A 118.5(3) . . ?
C8A N3A Zn2 110.78(19) . . ?
C12A N3A Zn2 128.6(2) . . ?
C22 N4 C26 119.1(2) . . ?
C22 N4 Zn1 112.20(19) . . ?
C26 N4 Zn1 128.3(2) . . ?
C22A N4A C26A 119.3(2) . . ?
C22A N4A Zn2 112.57(19) . . ?
C26A N4A Zn2 127.18(19) . . ?
C35 N5 Zn1 171.3(2) . . ?
C35A N5A Zn2 175.8(3) . . ?
N1 C1 C2 121.5(3) . . ?
N1 C1 H1 119.3 . . ?
C2 C1 H1 119.3 . . ?
N1A C1A C2A 122.4(3) . . ?
N1A C1A H1A 118.8 . . ?
C2A C1A H1A 118.8 . . ?
C3 C2 C1 119.1(3) . . ?
C3 C2 H2 120.4 . . ?
C1 C2 H2 120.4 . . ?
C1A C2A C3A 118.5(3) . . ?
C1A C2A H2A 120.7 . . ?
C3A C2A H2A 120.7 . . ?
C2 C3 C4 119.7(3) . . ?
C2 C3 H3 120.2 . . ?
C4 C3 H3 120.2 . . ?
C2A C3A C4A 119.8(3) . . ?
C2A C3A H3A 120.1 . . ?
C4A C3A H3A 120.1 . . ?
C3 C4 C5 118.8(3) . . ?
C3 C4 H4 120.6 . . ?
C5 C4 H4 120.6 . . ?
C3A C4A C5A 119.1(3) . . ?
C3A C4A H4A 120.4 . . ?
C5A C4A H4A 120.4 . . ?
N1 C5 C4 121.3(3) . . ?
N1 C5 C6 117.2(2) . . ?
C4 C5 C6 121.5(3) . . ?
N1A C5A C4A 121.4(3) . . ?
N1A C5A C6A 116.1(2) . . ?
C4A C5A C6A 122.6(3) . . ?
N2 C6 C5 109.8(2) . . ?
N2 C6 H6A 109.7 . . ?
C5 C6 H6A 109.7 . . ?
N2 C6 H6B 109.7 . . ?
C5 C6 H6B 109.7 . . ?
H6A C6 H6B 108.2 . . ?
N2A C6A C5A 110.0(2) . . ?
N2A C6A H6A1 109.7 . . ?
C5A C6A H6A1 109.7 . . ?
N2A C6A H6A2 109.7 . . ?
C5A C6A H6A2 109.7 . . ?
H6A1 C6A H6A2 108.2 . . ?
N2 C7 C8 111.5(2) . . ?
N2 C7 H7A 109.3 . . ?
C8 C7 H7A 109.3 . . ?
N2 C7 H7B 109.3 . . ?
C8 C7 H7B 109.3 . . ?
H7A C7 H7B 108.0 . . ?
N2A C7A C8A 110.9(2) . . ?
N2A C7A H7A1 109.5 . . ?
C8A C7A H7A1 109.5 . . ?
N2A C7A H7A2 109.5 . . ?
C8A C7A H7A2 109.5 . . ?
H7A1 C7A H7A2 108.0 . . ?
N3 C8 C9 122.3(3) . . ?
N3 C8 C7 117.0(2) . . ?
C9 C8 C7 120.6(3) . . ?
N3A C8A C9A 122.3(3) . . ?
N3A C8A C7A 117.9(3) . . ?
C9A C8A C7A 119.7(3) . . ?
C8 C9 C10 119.2(3) . . ?
C8 C9 H9 120.4 . . ?
C10 C9 H9 120.4 . . ?
C10A C9A C8A 118.6(3) . . ?
C10A C9A H9A 120.7 . . ?
C8A C9A H9A 120.7 . . ?
C9 C10 C11 118.8(3) . . ?
C9 C10 H10 120.6 . . ?
C11 C10 H10 120.6 . . ?
C9A C10A C11A 119.7(3) . . ?
C9A C10A H10A 120.2 . . ?
C11A C10A H10A 120.2 . . ?
C10 C11 C12 120.0(3) . . ?
C10 C11 H11 120.0 . . ?
C12 C11 H11 120.0 . . ?
C10A C11A C12A 119.6(3) . . ?
C10A C11A H11A 120.2 . . ?
C12A C11A H11A 120.2 . . ?
N3 C12 C11 120.8(3) . . ?
N3 C12 C13 118.7(2) . . ?
C11 C12 C13 120.4(3) . . ?
N3A C12A C11A 121.2(3) . . ?
N3A C12A C13A 118.4(3) . . ?
C11A C12A C13A 120.4(3) . . ?
C18 C13 C14 119.4(3) . . ?
C18 C13 C12 119.8(3) . . ?
C14 C13 C12 120.7(3) . . ?
C14A C13A C18A 119.1(3) . . ?
C14A C13A C12A 120.0(3) . . ?
C18A C13A C12A 120.9(3) . . ?
C15 C14 C13 121.1(3) . . ?
C15 C14 H14 119.5 . . ?
C13 C14 H14 119.5 . . ?
C15A C14A C13A 121.0(3) . . ?
C15A C14A H14A 119.5 . . ?
C13A C14A H14A 119.5 . . ?
C14 C15 C16 117.9(3) . . ?
C14 C15 C19 120.9(3) . . ?
C16 C15 C19 121.2(3) . . ?
C14A C15A C16A 118.5(3) . . ?
C14A C15A C19A 120.4(3) . . ?
C16A C15A C19A 121.1(3) . . ?
C17 C16 C15 122.6(3) . . ?
C17 C16 H16 118.7 . . ?
C15 C16 H16 118.7 . . ?
C17A C16A C15A 122.2(3) . . ?
C17A C16A H16A 118.9 . . ?
C15A C16A H16A 118.9 . . ?
C16 C17 C18 118.2(3) . . ?
C16 C17 C20 121.5(3) . . ?
C18 C17 C20 120.3(3) . . ?
C16A C17A C18A 118.6(3) . . ?
C16A C17A C20A 120.6(3) . . ?
C18A C17A C20A 120.8(3) . . ?
C13 C18 C17 120.8(3) . . ?
C13 C18 H18 119.6 . . ?
C17 C18 H18 119.6 . . ?
C17A C18A C13A 120.7(3) . . ?
C17A C18A H18A 119.6 . . ?
C13A C18A H18A 119.6 . . ?
C15 C19 H19A 109.5 . . ?
C15 C19 H19B 109.5 . . ?
H19A C19 H19B 109.5 . . ?
C15 C19 H19C 109.5 . . ?
H19A C19 H19C 109.5 . . ?
H19B C19 H19C 109.5 . . ?
C15A C19A H19D 109.5 . . ?
C15A C19A H19E 109.5 . . ?
H19D C19A H19E 109.5 . . ?
C15A C19A H19F 109.5 . . ?
H19D C19A H19F 109.5 . . ?
H19E C19A H19F 109.5 . . ?
C17 C20 H20A 109.5 . . ?
C17 C20 H20B 109.5 . . ?
H20A C20 H20B 109.5 . . ?
C17 C20 H20C 109.5 . . ?
H20A C20 H20C 109.5 . . ?
H20B C20 H20C 109.5 . . ?
C17A C20A H20D 109.5 . . ?
C17A C20A H20E 109.5 . . ?
H20D C20A H20E 109.5 . . ?
C17A C20A H20F 109.5 . . ?
H20D C20A H20F 109.5 . . ?
H20E C20A H20F 109.5 . . ?
N2 C21 C22 111.0(2) . . ?
N2 C21 H21A 109.4 . . ?
C22 C21 H21A 109.4 . . ?
N2 C21 H21B 109.4 . . ?
C22 C21 H21B 109.4 . . ?
H21A C21 H21B 108.0 . . ?
N2A C21A C22A 111.1(2) . . ?
N2A C21A H21C 109.4 . . ?
C22A C21A H21C 109.4 . . ?
N2A C21A H21D 109.4 . . ?
C22A C21A H21D 109.4 . . ?
H21C C21A H21D 108.0 . . ?
N4 C22 C23 121.6(3) . . ?
N4 C22 C21 117.7(2) . . ?
C23 C22 C21 120.7(3) . . ?
N4A C22A C23A 121.8(3) . . ?
N4A C22A C21A 116.7(2) . . ?
C23A C22A C21A 121.5(3) . . ?
C24 C23 C22 119.1(3) . . ?
C24 C23 H23 120.4 . . ?
C22 C23 H23 120.4 . . ?
C24A C23A C22A 118.7(3) . . ?
C24A C23A H23A 120.6 . . ?
C22A C23A H23A 120.6 . . ?
C23 C24 C25 119.6(3) . . ?
C23 C24 H24 120.2 . . ?
C25 C24 H24 120.2 . . ?
C23A C24A C25A 119.8(3) . . ?
C23A C24A H24A 120.1 . . ?
C25A C24A H24A 120.1 . . ?
C24 C25 C26 119.5(3) . . ?
C24 C25 H25 120.2 . . ?
C26 C25 H25 120.2 . . ?
C24A C25A C26A 119.3(3) . . ?
C24A C25A H25A 120.3 . . ?
C26A C25A H25A 120.3 . . ?
N4 C26 C25 120.9(3) . . ?
N4 C26 C27 117.9(3) . . ?
C25 C26 C27 121.0(3) . . ?
N4A C26A C25A 120.7(3) . . ?
N4A C26A C27A 117.1(2) . . ?
C25A C26A C27A 122.0(3) . . ?
C32 C27 C28 120.0(3) . . ?
C32 C27 C26 120.4(3) . . ?
C28 C27 C26 119.5(3) . . ?
C32A C27A C28A 119.9(3) . . ?
C32A C27A C26A 121.6(3) . . ?
C28A C27A C26A 118.3(3) . . ?
C29 C28 C27 120.6(3) . . ?
C29 C28 H28 119.7 . . ?
C27 C28 H28 119.7 . . ?
C29A C28A C27A 120.6(3) . . ?
C29A C28A H28A 119.7 . . ?
C27A C28A H28A 119.7 . . ?
C28 C29 C30 118.0(3) . . ?
C28 C29 C33 120.8(3) . . ?
C30 C29 C33 121.3(3) . . ?
C28A C29A C30A 118.1(3) . . ?
C28A C29A C33A 120.7(3) . . ?
C30A C29A C33A 121.2(3) . . ?
C31 C30 C29 122.4(3) . . ?
C31 C30 H30 118.8 . . ?
C29 C30 H30 118.8 . . ?
C31A C30A C29A 122.3(3) . . ?
C31A C30A H30A 118.8 . . ?
C29A C30A H30A 118.8 . . ?
C30 C31 C32 118.6(3) . . ?
C30 C31 C34 121.2(4) . . ?
C32 C31 C34 120.2(4) . . ?
C30A C31A C32A 118.7(3) . . ?
C30A C31A C34A 121.4(3) . . ?
C32A C31A C34A 119.9(3) . . ?
C31 C32 C27 120.3(3) . . ?
C31 C32 H32 119.9 . . ?
C27 C32 H32 119.9 . . ?
C27A C32A C31A 120.3(3) . . ?
C27A C32A H32A 119.9 . . ?
C31A C32A H32A 119.9 . . ?
C29 C33 H33A 109.5 . . ?
C29 C33 H33B 109.5 . . ?
H33A C33 H33B 109.5 . . ?
C29 C33 H33C 109.5 . . ?
H33A C33 H33C 109.5 . . ?
H33B C33 H33C 109.5 . . ?
C29A C33A H33D 109.5 . . ?
C29A C33A H33E 109.5 . . ?
H33D C33A H33E 109.5 . . ?
C29A C33A H33F 109.5 . . ?
H33D C33A H33F 109.5 . . ?
H33E C33A H33F 109.5 . . ?
C31 C34 H34A 109.5 . . ?
C31 C34 H34B 109.5 . . ?
H34A C34 H34B 109.5 . . ?
C31 C34 H34C 109.5 . . ?
H34A C34 H34C 109.5 . . ?
H34B C34 H34C 109.5 . . ?
C31A C34A H34D 109.5 . . ?
C31A C34A H34E 109.5 . . ?
H34D C34A H34E 109.5 . . ?
C31A C34A H34F 109.5 . . ?
H34D C34A H34F 109.5 . . ?
H34E C34A H34F 109.5 . . ?
N5 C35 C36 179.4(3) . . ?
N5A C35A C36A 179.7(4) . . ?
C35 C36 H36A 109.5 . . ?
C35 C36 H36B 109.5 . . ?
H36A C36 H36B 109.5 . . ?
C35 C36 H36C 109.5 . . ?
H36A C36 H36C 109.5 . . ?
H36B C36 H36C 109.5 . . ?
C35A C36A H36D 109.5 . . ?
C35A C36A H36E 109.5 . . ?
H36D C36A H36E 109.5 . . ?
C35A C36A H36F 109.5 . . ?
H36D C36A H36F 109.5 . . ?
H36E C36A H36F 109.5 . . ?
N6 C37 C38 179.6(6) . . ?
C37 C38 H38A 109.5 . . ?
C37 C38 H38B 109.5 . . ?
H38A C38 H38B 109.5 . . ?
C37 C38 H38C 109.5 . . ?
H38A C38 H38C 109.5 . . ?
H38B C38 H38C 109.5 . . ?
N7 C39 C40 178.5(5) . . ?
C39 C40 H40A 109.5 . . ?
C39 C40 H40B 109.5 . . ?
H40A C40 H40B 109.5 . . ?
C39 C40 H40C 109.5 . . ?
H40A C40 H40C 109.5 . . ?
H40B C40 H40C 109.5 . . ?
N8 C41 C42 178.0(5) . . ?
C41 C42 H42A 109.5 . . ?
C41 C42 H42B 109.5 . . ?
H42A C42 H42B 109.5 . . ?
C41 C42 H42C 109.5 . . ?
H42A C42 H42C 109.5 . . ?
H42B C42 H42C 109.5 . . ?
N9 C43 C44 178.0(4) . . ?
C43 C44 H44A 109.5 . . ?
C43 C44 H44B 109.5 . . ?
H44A C44 H44B 109.5 . . ?
C43 C44 H44C 109.5 . . ?
H44A C44 H44C 109.5 . . ?
H44B C44 H44C 109.5 . . ?
N10 C45 C46 170.3(6) . . ?
C45 C46 H46A 109.5 . . ?
C45 C46 H46B 109.5 . . ?
H46A C46 H46B 109.5 . . ?
C45 C46 H46C 109.5 . . ?
H46A C46 H46C 109.5 . . ?
H46B C46 H46C 109.5 . . ?

loop_
_geom_bond_atom_site_label_1
_geom_bond_atom_site_label_2
_geom_bond_distance
_geom_bond_site_symmetry_2
_geom_bond_publ_flag
Zn1 N4 2.064(2) . ?
Zn1 N5 2.073(3) . ?
Zn1 N1 2.090(2) . ?
Zn1 N3 2.113(2) . ?
Zn1 N2 2.177(2) . ?
Zn2 N5A 2.060(3) . ?
Zn2 N1A 2.072(2) . ?
Zn2 N4A 2.076(2) . ?
Zn2 N3A 2.144(2) . ?
Zn2 N2A 2.156(2) . ?
Cl1 O2' 1.305(18) . ?
Cl1 O4 1.366(4) . ?
Cl1 O3' 1.375(17) . ?
Cl1 O1' 1.399(16) . ?
Cl1 O2 1.414(5) . ?
Cl1 O1 1.426(4) . ?
Cl1 O3 1.445(4) . ?
Cl1 O4' 1.63(2) . ?
Cl1A O4A' 1.32(3) . ?
Cl1A O1A 1.408(3) . ?
Cl1A O3A 1.414(3) . ?
Cl1A O2A 1.427(2) . ?
Cl1A O4A 1.455(4) . ?
Cl1A O3A' 1.56(2) . ?
Cl2 O7' 1.34(3) . ?
Cl2 O8 1.402(4) . ?
Cl2 O6 1.420(3) . ?
Cl2 O5 1.422(3) . ?
Cl2 O7 1.466(4) . ?
Cl2 O8' 1.628(18) . ?
Cl2A O7A 1.432(3) . ?
Cl2A O6A 1.433(2) . ?
Cl2A O5A 1.437(2) . ?
Cl2A O8A 1.438(3) . ?
N1 C5 1.341(4) . ?
N1 C1 1.349(4) . ?
N1A C1A 1.347(4) . ?
N1A C5A 1.351(4) . ?
N2 C7 1.466(4) . ?
N2 C6 1.468(4) . ?
N2 C21 1.469(3) . ?
N2A C6A 1.469(4) . ?
N2A C7A 1.470(4) . ?
N2A C21A 1.471(3) . ?
N3 C8 1.354(4) . ?
N3 C12 1.365(4) . ?
N3A C8A 1.351(4) . ?
N3A C12A 1.355(4) . ?
N4 C22 1.359(4) . ?
N4 C26 1.360(4) . ?
N4A C22A 1.352(4) . ?
N4A C26A 1.360(4) . ?
N5 C35 1.133(4) . ?
N5A C35A 1.132(4) . ?
N6 C37 1.127(5) . ?
N7 C39 1.113(6) . ?
N8 C41 1.141(5) . ?
N9 C43 1.134(5) . ?
N10 C45 1.171(6) . ?
C1 C2 1.385(5) . ?
C1 H1 0.9500 . ?
C1A C2A 1.374(4) . ?
C1A H1A 0.9500 . ?
C2 C3 1.367(5) . ?
C2 H2 0.9500 . ?
C2A C3A 1.377(5) . ?
C2A H2A 0.9500 . ?
C3 C4 1.387(5) . ?
C3 H3 0.9500 . ?
C3A C4A 1.379(5) . ?
C3A H3A 0.9500 . ?
C4 C5 1.388(4) . ?
C4 H4 0.9500 . ?
C4A C5A 1.380(4) . ?
C4A H4A 0.9500 . ?
C5 C6 1.509(4) . ?
C5A C6A 1.514(4) . ?
C6 H6A 0.9900 . ?
C6 H6B 0.9900 . ?
C6A H6A1 0.9900 . ?
C6A H6A2 0.9900 . ?
C7 C8 1.511(4) . ?
C7 H7A 0.9900 . ?
C7 H7B 0.9900 . ?
C7A C8A 1.505(4) . ?
C7A H7A1 0.9900 . ?
C7A H7A2 0.9900 . ?
C8 C9 1.382(4) . ?
C8A C9A 1.395(4) . ?
C9 C10 1.384(4) . ?
C9 H9 0.9500 . ?
C9A C10A 1.368(5) . ?
C9A H9A 0.9500 . ?
C10 C11 1.384(4) . ?
C10 H10 0.9500 . ?
C10A C11A 1.380(5) . ?
C10A H10A 0.9500 . ?
C11 C12 1.392(4) . ?
C11 H11 0.9500 . ?
C11A C12A 1.390(4) . ?
C11A H11A 0.9500 . ?
C12 C13 1.475(4) . ?
C12A C13A 1.481(4) . ?
C13 C18 1.392(4) . ?
C13 C14 1.397(4) . ?
C13A C14A 1.397(4) . ?
C13A C18A 1.398(4) . ?
C14 C15 1.390(4) . ?
C14 H14 0.9500 . ?
C14A C15A 1.390(5) . ?
C14A H14A 0.9500 . ?
C15 C16 1.393(4) . ?
C15 C19 1.505(5) . ?
C15A C16A 1.390(5) . ?
C15A C19A 1.509(5) . ?
C16 C17 1.390(5) . ?
C16 H16 0.9500 . ?
C16A C17A 1.385(5) . ?
C16A H16A 0.9500 . ?
C17 C18 1.394(4) . ?
C17 C20 1.507(4) . ?
C17A C18A 1.394(4) . ?
C17A C20A 1.508(5) . ?
C18 H18 0.9500 . ?
C18A H18A 0.9500 . ?
C19 H19A 0.9800 . ?
C19 H19B 0.9800 . ?
C19 H19C 0.9800 . ?
C19A H19D 0.9800 . ?
C19A H19E 0.9800 . ?
C19A H19F 0.9800 . ?
C20 H20A 0.9800 . ?
C20 H20B 0.9800 . ?
C20 H20C 0.9800 . ?
C20A H20D 0.9800 . ?
C20A H20E 0.9800 . ?
C20A H20F 0.9800 . ?
C21 C22 1.504(4) . ?
C21 H21A 0.9900 . ?
C21 H21B 0.9900 . ?
C21A C22A 1.515(4) . ?
C21A H21C 0.9900 . ?
C21A H21D 0.9900 . ?
C22 C23 1.383(4) . ?
C22A C23A 1.387(4) . ?
C23 C24 1.378(5) . ?
C23 H23 0.9500 . ?
C23A C24A 1.380(5) . ?
C23A H23A 0.9500 . ?
C24 C25 1.381(5) . ?
C24 H24 0.9500 . ?
C24A C25A 1.380(4) . ?
C24A H24A 0.9500 . ?
C25 C26 1.386(4) . ?
C25 H25 0.9500 . ?
C25A C26A 1.391(4) . ?
C25A H25A 0.9500 . ?
C26 C27 1.483(4) . ?
C26A C27A 1.485(4) . ?
C27 C32 1.393(4) . ?
C27 C28 1.395(4) . ?
C27A C32A 1.390(4) . ?
C27A C28A 1.397(4) . ?
C28 C29 1.390(4) . ?
C28 H28 0.9500 . ?
C28A C29A 1.389(4) . ?
C28A H28A 0.9500 . ?
C29 C30 1.399(5) . ?
C29 C33 1.509(5) . ?
C29A C30A 1.394(5) . ?
C29A C33A 1.509(5) . ?
C30 C31 1.385(5) . ?
C30 H30 0.9500 . ?
C30A C31A 1.384(5) . ?
C30A H30A 0.9500 . ?
C31 C32 1.391(5) . ?
C31 C34 1.512(5) . ?
C31A C32A 1.392(4) . ?
C31A C34A 1.512(5) . ?
C32 H32 0.9500 . ?
C32A H32A 0.9500 . ?
C33 H33A 0.9800 . ?
C33 H33B 0.9800 . ?
C33 H33C 0.9800 . ?
C33A H33D 0.9800 . ?
C33A H33E 0.9800 . ?
C33A H33F 0.9800 . ?
C34 H34A 0.9800 . ?
C34 H34B 0.9800 . ?
C34 H34C 0.9800 . ?
C34A H34D 0.9800 . ?
C34A H34E 0.9800 . ?
C34A H34F 0.9800 . ?
C35 C36 1.456(5) . ?
C35A C36A 1.448(5) . ?
C36 H36A 0.9800 . ?
C36 H36B 0.9800 . ?
C36 H36C 0.9800 . ?
C36A H36D 0.9800 . ?
C36A H36E 0.9800 . ?
C36A H36F 0.9800 . ?
C37 C38 1.443(5) . ?
C38 H38A 0.9800 . ?
C38 H38B 0.9800 . ?
C38 H38C 0.9800 . ?
C39 C40 1.474(7) . ?
C40 H40A 0.9800 . ?
C40 H40B 0.9800 . ?
C40 H40C 0.9800 . ?
C41 C42 1.427(5) . ?
C42 H42A 0.9800 . ?
C42 H42B 0.9800 . ?
C42 H42C 0.9800 . ?
C43 C44 1.440(6) . ?
C44 H44A 0.9800 . ?
C44 H44B 0.9800 . ?
C44 H44C 0.9800 . ?
C45 C46 1.310(6) . ?
C46 H46A 0.9800 . ?
C46 H46B 0.9800 . ?
C46 H46C 0.9800 . ?

loop_
_geom_torsion_atom_site_label_1
_geom_torsion_atom_site_label_2
_geom_torsion_atom_site_label_3
_geom_torsion_atom_site_label_4
_geom_torsion
_geom_torsion_site_symmetry_1
_geom_torsion_site_symmetry_2
_geom_torsion_site_symmetry_3
_geom_torsion_site_symmetry_4
_geom_torsion_publ_flag
N4 Zn1 N1 C5 -57.8(2) . . . . ?
N5 Zn1 N1 C5 -173.5(2) . . . . ?
N3 Zn1 N1 C5 83.9(2) . . . . ?
N2 Zn1 N1 C5 15.8(2) . . . . ?
N4 Zn1 N1 C1 121.1(2) . . . . ?
N5 Zn1 N1 C1 5.5(3) . . . . ?
N3 Zn1 N1 C1 -97.1(3) . . . . ?
N2 Zn1 N1 C1 -165.3(3) . . . . ?
N5A Zn2 N1A C1A 8.5(3) . . . . ?
N4A Zn2 N1A C1A 122.5(3) . . . . ?
N3A Zn2 N1A C1A -95.8(3) . . . . ?
N2A Zn2 N1A C1A -164.1(3) . . . . ?
N5A Zn2 N1A C5A -172.3(2) . . . . ?
N4A Zn2 N1A C5A -58.3(2) . . . . ?
N3A Zn2 N1A C5A 83.4(2) . . . . ?
N2A Zn2 N1A C5A 15.2(2) . . . . ?
N4 Zn1 N2 C7 -153.95(19) . . . . ?
N5 Zn1 N2 C7 29.3(6) . . . . ?
N1 Zn1 N2 C7 90.56(18) . . . . ?
N3 Zn1 N2 C7 -33.52(17) . . . . ?
N4 Zn1 N2 C6 86.26(18) . . . . ?
N5 Zn1 N2 C6 -90.4(5) . . . . ?
N1 Zn1 N2 C6 -29.24(17) . . . . ?
N3 Zn1 N2 C6 -153.31(19) . . . . ?
N4 Zn1 N2 C21 -33.85(17) . . . . ?
N5 Zn1 N2 C21 149.4(5) . . . . ?
N1 Zn1 N2 C21 -149.35(19) . . . . ?
N3 Zn1 N2 C21 86.58(18) . . . . ?
N5A Zn2 N2A C6A -85.8(6) . . . . ?
N1A Zn2 N2A C6A -29.48(18) . . . . ?
N4A Zn2 N2A C6A 85.74(18) . . . . ?
N3A Zn2 N2A C6A -154.86(19) . . . . ?
N5A Zn2 N2A C7A 33.2(7) . . . . ?
N1A Zn2 N2A C7A 89.57(18) . . . . ?
N4A Zn2 N2A C7A -155.22(18) . . . . ?
N3A Zn2 N2A C7A -35.82(17) . . . . ?
N5A Zn2 N2A C21A 153.9(6) . . . . ?
N1A Zn2 N2A C21A -149.77(19) . . . . ?
N4A Zn2 N2A C21A -34.56(18) . . . . ?
N3A Zn2 N2A C21A 84.85(18) . . . . ?
N4 Zn1 N3 C8 99.88(19) . . . . ?
N5 Zn1 N3 C8 -142.20(18) . . . . ?
N1 Zn1 N3 C8 -40.3(2) . . . . ?
N2 Zn1 N3 C8 28.41(18) . . . . ?
N4 Zn1 N3 C12 -96.1(2) . . . . ?
N5 Zn1 N3 C12 21.9(2) . . . . ?
N1 Zn1 N3 C12 123.8(2) . . . . ?
N2 Zn1 N3 C12 -167.5(2) . . . . ?
N5A Zn2 N3A C8A -143.58(19) . . . . ?
N1A Zn2 N3A C8A -41.1(2) . . . . ?
N4A Zn2 N3A C8A 99.39(19) . . . . ?
N2A Zn2 N3A C8A 28.01(18) . . . . ?
N5A Zn2 N3A C12A 19.5(2) . . . . ?
N1A Zn2 N3A C12A 122.0(2) . . . . ?
N4A Zn2 N3A C12A -97.5(2) . . . . ?
N2A Zn2 N3A C12A -168.9(2) . . . . ?
N5 Zn1 N4 C22 -157.22(18) . . . . ?
N1 Zn1 N4 C22 96.2(2) . . . . ?
N3 Zn1 N4 C22 -46.7(2) . . . . ?
N2 Zn1 N4 C22 23.42(19) . . . . ?
N5 Zn1 N4 C26 15.1(3) . . . . ?
N1 Zn1 N4 C26 -91.5(2) . . . . ?
N3 Zn1 N4 C26 125.6(2) . . . . ?
N2 Zn1 N4 C26 -164.3(2) . . . . ?
N5A Zn2 N4A C22A -155.59(19) . . . . ?
N1A Zn2 N4A C22A 99.2(2) . . . . ?
N3A Zn2 N4A C22A -44.7(2) . . . . ?
N2A Zn2 N4A C22A 25.79(19) . . . . ?
N5A Zn2 N4A C26A 12.8(2) . . . . ?
N1A Zn2 N4A C26A -92.4(2) . . . . ?
N3A Zn2 N4A C26A 123.7(2) . . . . ?
N2A Zn2 N4A C26A -165.8(2) . . . . ?
N4 Zn1 N5 C35 26.2(17) . . . . ?
N1 Zn1 N5 C35 143.0(17) . . . . ?
N3 Zn1 N5 C35 -96.0(17) . . . . ?
N2 Zn1 N5 C35 -157.2(15) . . . . ?
N1A Zn2 N5A C35A 101(3) . . . . ?
N4A Zn2 N5A C35A -15(3) . . . . ?
N3A Zn2 N5A C35A -137(3) . . . . ?
N2A Zn2 N5A C35A 156(3) . . . . ?
C5 N1 C1 C2 0.7(5) . . . . ?
Zn1 N1 C1 C2 -178.2(3) . . . . ?
C5A N1A C1A C2A 0.3(5) . . . . ?
Zn2 N1A C1A C2A 179.5(3) . . . . ?
N1 C1 C2 C3 -0.1(5) . . . . ?
N1A C1A C2A C3A -0.9(5) . . . . ?
C1 C2 C3 C4 -1.2(6) . . . . ?
C1A C2A C3A C4A 0.5(5) . . . . ?
C2 C3 C4 C5 1.9(6) . . . . ?
C2A C3A C4A C5A 0.3(5) . . . . ?
C1 N1 C5 C4 0.1(5) . . . . ?
Zn1 N1 C5 C4 179.1(2) . . . . ?
C1 N1 C5 C6 -177.6(3) . . . . ?
Zn1 N1 C5 C6 1.4(3) . . . . ?
C3 C4 C5 N1 -1.3(5) . . . . ?
C3 C4 C5 C6 176.2(3) . . . . ?
C1A N1A C5A C4A 0.7(4) . . . . ?
Zn2 N1A C5A C4A -178.6(2) . . . . ?
C1A N1A C5A C6A -177.9(3) . . . . ?
Zn2 N1A C5A C6A 2.8(3) . . . . ?
C3A C4A C5A N1A -1.0(5) . . . . ?
C3A C4A C5A C6A 177.5(3) . . . . ?
C7 N2 C6 C5 -79.0(3) . . . . ?
C21 N2 C6 C5 151.5(2) . . . . ?
Zn1 N2 C6 C5 37.6(3) . . . . ?
N1 C5 C6 N2 -27.5(4) . . . . ?
C4 C5 C6 N2 154.9(3) . . . . ?
C7A N2A C6A C5A -76.7(3) . . . . ?
C21A N2A C6A C5A 153.2(2) . . . . ?
Zn2 N2A C6A C5A 38.6(3) . . . . ?
N1A C5A C6A N2A -29.1(4) . . . . ?
C4A C5A C6A N2A 152.4(3) . . . . ?
C6 N2 C7 C8 150.9(2) . . . . ?
C21 N2 C7 C8 -79.7(3) . . . . ?
Zn1 N2 C7 C8 34.2(3) . . . . ?
C6A N2A C7A C8A 154.3(2) . . . . ?
C21A N2A C7A C8A -75.8(3) . . . . ?
Zn2 N2A C7A C8A 38.7(2) . . . . ?
C12 N3 C8 C9 -4.0(4) . . . . ?
Zn1 N3 C8 C9 161.5(2) . . . . ?
C12 N3 C8 C7 176.9(2) . . . . ?
Zn1 N3 C8 C7 -17.5(3) . . . . ?
N2 C7 C8 N3 -12.4(3) . . . . ?
N2 C7 C8 C9 168.5(3) . . . . ?
C12A N3A C8A C9A -2.2(4) . . . . ?
Zn2 N3A C8A C9A 162.8(2) . . . . ?
C12A N3A C8A C7A -179.3(2) . . . . ?
Zn2 N3A C8A C7A -14.3(3) . . . . ?
N2A C7A C8A N3A -17.2(3) . . . . ?
N2A C7A C8A C9A 165.6(2) . . . . ?
N3 C8 C9 C10 -0.7(4) . . . . ?
C7 C8 C9 C10 178.2(3) . . . . ?
N3A C8A C9A C10A -1.9(4) . . . . ?
C7A C8A C9A C10A 175.1(3) . . . . ?
C8 C9 C10 C11 3.7(4) . . . . ?
C8A C9A C10A C11A 3.9(5) . . . . ?
C9 C10 C11 C12 -1.9(4) . . . . ?
C9A C10A C11A C12A -1.9(5) . . . . ?
C8 N3 C12 C11 5.9(4) . . . . ?
Zn1 N3 C12 C11 -157.4(2) . . . . ?
C8 N3 C12 C13 -169.8(2) . . . . ?
Zn1 N3 C12 C13 27.0(3) . . . . ?
C10 C11 C12 N3 -2.9(4) . . . . ?
C10 C11 C12 C13 172.7(3) . . . . ?
C8A N3A C12A C11A 4.3(4) . . . . ?
Zn2 N3A C12A C11A -157.6(2) . . . . ?
C8A N3A C12A C13A -173.4(2) . . . . ?
Zn2 N3A C12A C13A 24.7(4) . . . . ?
C10A C11A C12A N3A -2.3(4) . . . . ?
C10A C11A C12A C13A 175.3(3) . . . . ?
N3 C12 C13 C18 42.1(4) . . . . ?
C11 C12 C13 C18 -133.6(3) . . . . ?
N3 C12 C13 C14 -141.6(3) . . . . ?
C11 C12 C13 C14 42.7(4) . . . . ?
N3A C12A C13A C14A -140.5(3) . . . . ?
C11A C12A C13A C14A 41.8(4) . . . . ?
N3A C12A C13A C18A 42.0(4) . . . . ?
C11A C12A C13A C18A -135.7(3) . . . . ?
C18 C13 C14 C15 -1.1(4) . . . . ?
C12 C13 C14 C15 -177.5(3) . . . . ?
C18A C13A C14A C15A -1.3(4) . . . . ?
C12A C13A C14A C15A -178.9(3) . . . . ?
C13 C14 C15 C16 0.9(4) . . . . ?
C13 C14 C15 C19 -180.0(3) . . . . ?
C13A C14A C15A C16A 0.2(5) . . . . ?
C13A C14A C15A C19A 178.6(3) . . . . ?
C14 C15 C16 C17 0.0(5) . . . . ?
C19 C15 C16 C17 -179.0(3) . . . . ?
C14A C15A C16A C17A 1.2(5) . . . . ?
C19A C15A C16A C17A -177.1(3) . . . . ?
C15 C16 C17 C18 -0.8(5) . . . . ?
C15 C16 C17 C20 176.0(3) . . . . ?
C15A C16A C17A C18A -1.6(5) . . . . ?
C15A C16A C17A C20A 176.1(3) . . . . ?
C14 C13 C18 C17 0.3(4) . . . . ?
C12 C13 C18 C17 176.7(3) . . . . ?
C16 C17 C18 C13 0.6(4) . . . . ?
C20 C17 C18 C13 -176.2(3) . . . . ?
C16A C17A C18A C13A 0.4(4) . . . . ?
C20A C17A C18A C13A -177.2(3) . . . . ?
C14A C13A C18A C17A 1.0(4) . . . . ?
C12A C13A C18A C17A 178.6(3) . . . . ?
C7 N2 C21 C22 154.5(2) . . . . ?
C6 N2 C21 C22 -76.9(3) . . . . ?
Zn1 N2 C21 C22 38.9(3) . . . . ?
C6A N2A C21A C22A -77.4(3) . . . . ?
C7A N2A C21A C22A 153.6(2) . . . . ?
Zn2 N2A C21A C22A 38.4(3) . . . . ?
C26 N4 C22 C23 -1.4(4) . . . . ?
Zn1 N4 C22 C23 171.7(2) . . . . ?
C26 N4 C22 C21 179.3(3) . . . . ?
Zn1 N4 C22 C21 -7.6(3) . . . . ?
N2 C21 C22 N4 -23.2(4) . . . . ?
N2 C21 C22 C23 157.5(3) . . . . ?
C26A N4A C22A C23A -2.6(4) . . . . ?
Zn2 N4A C22A C23A 166.8(2) . . . . ?
C26A N4A C22A C21A 179.6(2) . . . . ?
Zn2 N4A C22A C21A -11.0(3) . . . . ?
N2A C21A C22A N4A -20.1(4) . . . . ?
N2A C21A C22A C23A 162.1(3) . . . . ?
N4 C22 C23 C24 -1.5(4) . . . . ?
C21 C22 C23 C24 177.7(3) . . . . ?
N4A C22A C23A C24A -3.0(5) . . . . ?
C21A C22A C23A C24A 174.7(3) . . . . ?
C22 C23 C24 C25 2.5(5) . . . . ?
C22A C23A C24A C25A 4.2(5) . . . . ?
C23 C24 C25 C26 -0.6(5) . . . . ?
C23A C24A C25A C26A -0.1(4) . . . . ?
C22 N4 C26 C25 3.4(4) . . . . ?
Zn1 N4 C26 C25 -168.5(2) . . . . ?
C22 N4 C26 C27 -172.7(3) . . . . ?
Zn1 N4 C26 C27 15.4(4) . . . . ?
C24 C25 C26 N4 -2.4(5) . . . . ?
C24 C25 C26 C27 173.6(3) . . . . ?
C22A N4A C26A C25A 6.9(4) . . . . ?
Zn2 N4A C26A C25A -160.8(2) . . . . ?
C22A N4A C26A C27A -169.0(3) . . . . ?
Zn2 N4A C26A C27A 23.3(3) . . . . ?
C24A C25A C26A N4A -5.6(4) . . . . ?
C24A C25A C26A C27A 170.1(3) . . . . ?
N4 C26 C27 C32 -133.4(3) . . . . ?
C25 C26 C27 C32 50.5(4) . . . . ?
N4 C26 C27 C28 50.5(4) . . . . ?
C25 C26 C27 C28 -125.6(3) . . . . ?
N4A C26A C27A C32A -135.5(3) . . . . ?
C25A C26A C27A C32A 48.6(4) . . . . ?
N4A C26A C27A C28A 47.9(4) . . . . ?
C25A C26A C27A C28A -127.9(3) . . . . ?
C32 C27 C28 C29 0.0(4) . . . . ?
C26 C27 C28 C29 176.1(3) . . . . ?
C32A C27A C28A C29A 2.3(4) . . . . ?
C26A C27A C28A C29A 178.9(3) . . . . ?
C27 C28 C29 C30 1.6(5) . . . . ?
C27 C28 C29 C33 -177.4(3) . . . . ?
C27A C28A C29A C30A -0.8(5) . . . . ?
C27A C28A C29A C33A 178.3(3) . . . . ?
C28 C29 C30 C31 -1.2(5) . . . . ?
C33 C29 C30 C31 177.8(3) . . . . ?
C28A C29A C30A C31A -0.7(5) . . . . ?
C33A C29A C30A C31A -179.8(3) . . . . ?
C29 C30 C31 C32 -0.8(5) . . . . ?
C29 C30 C31 C34 179.3(4) . . . . ?
C29A C30A C31A C32A 0.6(5) . . . . ?
C29A C30A C31A C34A -179.4(3) . . . . ?
C30 C31 C32 C27 2.5(5) . . . . ?
C34 C31 C32 C27 -177.7(3) . . . . ?
C28 C27 C32 C31 -2.1(5) . . . . ?
C26 C27 C32 C31 -178.2(3) . . . . ?
C28A C27A C32A C31A -2.4(5) . . . . ?
C26A C27A C32A C31A -178.8(3) . . . . ?
C30A C31A C32A C27A 1.0(5) . . . . ?
C34A C31A C32A C27A -179.1(3) . . . . ?
Zn1 N5 C35 C36 33(45) . . . . ?
Zn2 N5A C35A C36A 125(100) . . . . ?
